data_2018251
loop_
_publ_author_name
'Kirchner, Michael T.'
'Bl\"aser, Dieter'
'Boese, Roland'
'Thakur, Tejender S.'
'Desiraju, Gautam R.'

_publ_section_title
;
 Weak C---H&#x00B7;&#x00B7;&#x00B7;O hydrogen bonds in anisaldehyde,
 salicylaldehyde and cinnamaldehyde
;
_journal_coeditor_code FG3222
_journal_issue 10
_journal_name_full 'Acta Crystallographica Section C'
_journal_page_first o387
_journal_page_last o390
_journal_paper_doi 10.1107/S0108270111035840
_journal_volume 67
_journal_year 2011
_chemical_formula_iupac 'C9 H8 O'
_chemical_formula_moiety 'C9 H8 O'
_chemical_formula_sum 'C9 H8 O'
_chemical_formula_weight 132.15
_chemical_name_common cinnamaldehyde
_chemical_name_systematic
;
(2<i>E</i>)-3-phenylprop-2-enal
;
_space_group_IT_number 14
_symmetry_cell_setting monoclinic
_symmetry_space_group_name_Hall '-P 2ybc'
_symmetry_space_group_name_H-M 'P 1 21/c 1'
_atom_sites_solution_hydrogens geom
_atom_sites_solution_primary direct
_atom_sites_solution_secondary difmap
_audit_creation_method SHELXL97
_cell_angle_alpha 90.00
_cell_angle_beta 94.282(2)
_cell_angle_gamma 90.00
_cell_formula_units_Z 4
_cell_length_a 5.9626(2)
_cell_length_b 12.9977(3)
_cell_length_c 9.2522(2)
_cell_measurement_reflns_used 3800
_cell_measurement_temperature 173.0(10)
_cell_measurement_theta_max 31.15
_cell_measurement_theta_min 2.21
_cell_volume 715.04(3)
_computing_cell_refinement 'APEX2 (Bruker, 2006)'
_computing_data_collection 'APEX2 (Bruker, 2006)'
_computing_data_reduction 'APEX2 [or SAINT?] (Bruker, 2006)'
_computing_molecular_graphics 'Mercury (Macrae <i>et al.</i>, 2008)'
_computing_publication_material 'publCIF (Westrip, 2010)'
_computing_structure_refinement 'SHELXTL (Sheldrick, 2008)'
_computing_structure_solution 'APEX2 (Bruker, 2006)'
_diffrn_ambient_temperature 173(2)
_diffrn_detector_area_resol_mean 512
_diffrn_measured_fraction_theta_full 0.893
_diffrn_measured_fraction_theta_max 0.725
_diffrn_measurement_device_type 'Siemens SMART three-axis goniometer with APEXII area-detector system'
_diffrn_measurement_method 'Data collection strategy APEX2/COSMO with chi = 0'
_diffrn_radiation_monochromator graphite
_diffrn_radiation_source 'fine-focus sealed tube'
_diffrn_radiation_type MoK\a
_diffrn_radiation_wavelength 0.71073
_diffrn_reflns_av_R_equivalents 0.0231
_diffrn_reflns_av_sigmaI/netI 0.0190
_diffrn_reflns_limit_h_max 6
_diffrn_reflns_limit_h_min -6
_diffrn_reflns_limit_k_max 18
_diffrn_reflns_limit_k_min -15
_diffrn_reflns_limit_l_max 13
_diffrn_reflns_limit_l_min -13
_diffrn_reflns_number 7349
_diffrn_reflns_theta_full 24.00
_diffrn_reflns_theta_max 31.83
_diffrn_reflns_theta_min 2.71
_exptl_absorpt_coefficient_mu 0.079
_exptl_absorpt_correction_type none
_exptl_crystal_colour colourless
_exptl_crystal_density_diffrn 1.228
_exptl_crystal_density_method 'not measured'
_exptl_crystal_description cylinder
_exptl_crystal_F_000 280
_exptl_crystal_size_max 0.3
_exptl_crystal_size_mid 0.3
_exptl_crystal_size_min 0.3
_refine_diff_density_max 0.275
_refine_diff_density_min -0.170
_refine_ls_extinction_coef 0.014(9)
_refine_ls_extinction_expression Fc^*^=kFc[1+0.001xFc^2^\l^3^/sin(2\q)]^-1/4^
_refine_ls_extinction_method 'SHELXTL (Sheldrick, 2008)'
_refine_ls_goodness_of_fit_ref 1.060
_refine_ls_hydrogen_treatment constr
_refine_ls_matrix_type full
_refine_ls_number_parameters 92
_refine_ls_number_reflns 1775
_refine_ls_number_restraints 0
_refine_ls_restrained_S_all 1.060
_refine_ls_R_factor_all 0.0542
_refine_ls_R_factor_gt 0.0498
_refine_ls_shift/su_max 0.000
_refine_ls_shift/su_mean 0.000
_refine_ls_structure_factor_coef Fsqd
_refine_ls_weighting_details 'calc w = 1/[\s^2^(Fo^2^)+(0.0531P)^2^+0.1822P] where P=(Fo^2^+2Fc^2^)/3'
_refine_ls_weighting_scheme calc
_refine_ls_wR_factor_gt 0.1219
_refine_ls_wR_factor_ref 0.1250
_reflns_number_gt 1648
_reflns_number_total 1775
_reflns_threshold_expression I>2\s(I)
_cod_data_source_file fg3222.cif
_cod_data_source_block III
_cod_original_sg_symbol_H-M 'P 21/c'
_cod_database_code 2018251
_cod_database_fobs_code 2018251

loop_
_symmetry_equiv_pos_as_xyz
'x, y, z'
'-x, y+1/2, -z+1/2'
'-x, -y, -z'
'x, -y-1/2, z-1/2'

loop_
_atom_site_type_symbol
_atom_site_label
_atom_site_fract_x
_atom_site_fract_y
_atom_site_fract_z
_atom_site_U_iso_or_equiv
_atom_site_adp_type
_atom_site_calc_flag
_atom_site_refinement_flags
_atom_site_occupancy
_atom_site_symmetry_multiplicity
O O1 -0.0048(2) 0.36499(9) -0.40008(12) 0.0603(4) Uani d . 1 1
C C1 0.1694(3) 0.35814(9) -0.32532(14) 0.0415(4) Uani d . 1 1
H H1 0.3033 0.3424 -0.3726 0.050 Uiso d R 1 1
C C2 0.1944(2) 0.37243(9) -0.16888(13) 0.0375(3) Uani d . 1 1
H H2 0.0654 0.3899 -0.1177 0.045 Uiso d R 1 1
C C3 0.3937(2) 0.36146(8) -0.09649(12) 0.0331(3) Uani d . 1 1
H H3 0.5154 0.3430 -0.1536 0.040 Uiso d R 1 1
C C11 0.4498(2) 0.37396(8) 0.05945(12) 0.0315(3) Uani d . 1 1
C C12 0.2969(2) 0.41471(9) 0.15176(13) 0.0362(3) Uani d . 1 1
H H12 0.1499 0.4351 0.1128 0.043 Uiso d R 1 1
C C13 0.3560(3) 0.42581(10) 0.29890(14) 0.0413(4) Uani d . 1 1
H H13 0.2496 0.4537 0.3613 0.050 Uiso d R 1 1
C C14 0.5676(3) 0.39691(10) 0.35563(14) 0.0404(4) Uani d . 1 1
H H14 0.6060 0.4044 0.4577 0.048 Uiso d R 1 1
C C15 0.7210(2) 0.35616(10) 0.26582(14) 0.0393(3) Uani d . 1 1
H H15 0.8690 0.3370 0.3045 0.047 Uiso d R 1 1
C C16 0.6614(2) 0.34481(9) 0.11886(13) 0.0355(3) Uani d . 1 1
H H16 0.7666 0.3158 0.0566 0.043 Uiso d R 1 1

loop_
_atom_site_aniso_label
_atom_site_aniso_U_11
_atom_site_aniso_U_22
_atom_site_aniso_U_33
_atom_site_aniso_U_12
_atom_site_aniso_U_13
_atom_site_aniso_U_23
O1 0.0558(9) 0.0722(7) 0.0496(6) -0.0015(5) -0.0178(6) -0.0016(5)
C1 0.0460(11) 0.0380(6) 0.0396(6) -0.0018(5) -0.0021(6) -0.0014(5)
C2 0.0351(10) 0.0402(6) 0.0370(6) -0.0001(5) 0.0011(6) -0.0008(4)
C3 0.0333(9) 0.0299(5) 0.0360(6) 0.0008(4) 0.0030(5) -0.0009(4)
C11 0.0303(9) 0.0282(5) 0.0360(5) -0.0027(4) 0.0024(5) 0.0007(4)
C12 0.0303(9) 0.0382(6) 0.0400(6) 0.0008(5) 0.0021(5) -0.0017(4)
C13 0.0397(10) 0.0460(6) 0.0389(6) -0.0034(5) 0.0074(6) -0.0053(5)
C14 0.0424(10) 0.0433(6) 0.0352(6) -0.0074(5) 0.0005(6) 0.0016(5)
C15 0.0324(9) 0.0425(6) 0.0420(6) -0.0029(5) -0.0031(6) 0.0059(5)
C16 0.0298(9) 0.0367(6) 0.0402(6) 0.0005(5) 0.0034(5) 0.0017(4)

loop_
_atom_type_symbol
_atom_type_description
_atom_type_scat_dispersion_real
_atom_type_scat_dispersion_imag
_atom_type_scat_source
C C 0.0033 0.0016 'International Tables Vol C Tables 4.2.6.8 and 6.1.1.4'
H H 0.0000 0.0000 'International Tables Vol C Tables 4.2.6.8 and 6.1.1.4'
O O 0.0106 0.0060 'International Tables Vol C Tables 4.2.6.8 and 6.1.1.4'

loop_
_geom_angle_atom_site_label_1
_geom_angle_atom_site_label_2
_geom_angle_atom_site_label_3
_geom_angle
O1 C1 C2 125.44(14)
O1 C1 H1 117.6
C2 C1 H1 116.9
C3 C2 C1 120.62(12)
C3 C2 H2 119.8
C1 C2 H2 119.6
C2 C3 C11 127.96(11)
C2 C3 H3 115.7
C11 C3 H3 116.3
C16 C11 C12 118.38(11)
C16 C11 C3 119.53(11)
C12 C11 C3 122.10(12)
C13 C12 C11 120.57(13)
C13 C12 H12 119.8
C11 C12 H12 119.6
C14 C13 C12 120.13(12)
C14 C13 H13 120.0
C12 C13 H13 119.9
C13 C14 C15 120.05(12)
C13 C14 H14 119.3
C15 C14 H14 120.6
C16 C15 C14 119.75(13)
C16 C15 H15 119.9
C14 C15 H15 120.4
C15 C16 C11 121.11(11)
C15 C16 H16 120.0
C11 C16 H16 118.9

loop_
_geom_bond_atom_site_label_1
_geom_bond_atom_site_label_2
_geom_bond_distance
O1 C1 1.2078(18)
C1 C2 1.4559(17)
C1 H1 0.9600
C2 C3 1.3270(19)
C2 H2 0.9600
C3 C11 1.4656(16)
C3 H3 0.9599
C11 C16 1.3907(19)
C11 C12 1.3993(16)
C12 C13 1.3881(18)
C12 H12 0.9600
C13 C14 1.382(2)
C13 H13 0.9600
C14 C15 1.3858(19)
C14 H14 0.9600
C15 C16 1.3872(17)
C15 H15 0.9600
C16 H16 0.9600

loop_
_geom_hbond_atom_site_label_D
_geom_hbond_atom_site_label_H
_geom_hbond_atom_site_label_A
_geom_hbond_site_symmetry_A
_geom_hbond_distance_DH
_geom_hbond_distance_HA
_geom_hbond_distance_DA
_geom_hbond_angle_DHA
C13 H13 O1 3_565 0.96 2.81 3.5982(18) 140.0
C14 H14 O1 1_656 0.96 2.63 3.304(2) 127.5
C16 H16 O1 4_666 0.96 2.73 3.3880(17) 126.2

loop_
_geom_torsion_atom_site_label_1
_geom_torsion_atom_site_label_2
_geom_torsion_atom_site_label_3
_geom_torsion_atom_site_label_4
_geom_torsion
O1 C1 C2 C3 178.87(12)
C1 C2 C3 C11 179.26(10)
C2 C3 C11 C16 170.73(11)
C2 C3 C11 C12 -9.36(18)
C16 C11 C12 C13 0.14(17)
C3 C11 C12 C13 -179.77(11)
C11 C12 C13 C14 0.23(19)
C12 C13 C14 C15 -0.40(19)
C13 C14 C15 C16 0.20(19)
C14 C15 C16 C11 0.18(18)
C12 C11 C16 C15 -0.35(17)
C3 C11 C16 C15 179.57(10)

loop_
_cod_related_entry_id
_cod_related_entry_database
_cod_related_entry_code
1 ChemSpider 553117
